data_7159540
loop_
_publ_author_name
'Komogortsev, Andrey N.'
'Lichitskii, Boris V.'
'Melekhina, Valeriya G.'

_publ_section_title
;
 1,1'-Carbonyldiimidazole-mediated transformation of allomaltol containing
 hydrazides into substituted 3-acetyltetronic acids.
;
_journal_issue 35
_journal_name_full 'Organic &amp; biomolecular chemistry'
_journal_page_first 7224
_journal_page_last 7230
_journal_paper_doi 10.1039/d3ob01136d
_journal_volume 21
_journal_year 2023
_chemical_formula_moiety 'C21 H22 N2 O5'
_chemical_formula_sum 'C21 H22 N2 O5'
_chemical_formula_weight 382.40
_space_group_crystal_system monoclinic
_space_group_IT_number 14
_space_group_name_Hall '-P 2ybc'
_space_group_name_H-M_alt 'P 1 21/c 1'
_atom_sites_solution_hydrogens mixed
_atom_sites_solution_primary dual
_atom_sites_solution_secondary difmap
_audit_creation_date 2022-11-08
_audit_creation_method
;
Olex2 1.5
(compiled 2021.11.18 svn.ra9532c28 for OlexSys, GUI svn.r6429)
;
_audit_update_record
;
2023-06-15 deposited with the CCDC.	2023-08-22 downloaded from the CCDC.
;
_cell_angle_alpha 90
_cell_angle_beta 97.3170(10)
_cell_angle_gamma 90
_cell_formula_units_Z 4
_cell_length_a 11.69260(10)
_cell_length_b 11.74390(10)
_cell_length_c 13.59140(10)
_cell_measurement_reflns_used 14884
_cell_measurement_temperature 99.99(10)
_cell_measurement_theta_max 77.3330
_cell_measurement_theta_min 3.7740
_cell_volume 1851.13(3)
_computing_cell_refinement 'CrysAlisPro 1.171.42.72a (Rigaku OD, 2022)'
_computing_data_collection 'CrysAlisPro 1.171.42.72a (Rigaku OD, 2022)'
_computing_data_reduction 'CrysAlisPro 1.171.42.72a (Rigaku OD, 2022)'
_computing_molecular_graphics 'Olex2 1.5 (Dolomanov et al., 2009)'
_computing_publication_material 'Olex2 1.5 (Dolomanov et al., 2009)'
_computing_structure_refinement 'XL  (Sheldrick, 2008)'
_computing_structure_solution 'SHELXT 2014/5 (Sheldrick, 2014)'
_diffrn_ambient_environment N~2~
_diffrn_ambient_temperature 99.99(10)
_diffrn_detector 'Hybrid Pixel Array Detector'
_diffrn_detector_area_resol_mean 10.0000
_diffrn_detector_type HyPix
_diffrn_measured_fraction_theta_full 1.000
_diffrn_measured_fraction_theta_max 0.995
_diffrn_measurement_details
;
List of Runs (angles in degrees, time in seconds):

  # Type    Start    End  Width  t~exp~   \w     \q     \k     \f   Frames
#--------------------------------------------------------------------------
  1  \w    -64.00 -39.00   0.50    0.40    --  -48.70 116.00 -18.00   50
  2  \w   -106.00 -79.00   0.50    0.40    --  -48.70-167.00 107.00   54
  3  \w     44.00  76.00   0.50    0.40    --   48.70-116.00-106.00   64
  4  \w     72.00 121.00   0.50    0.40    --   48.70-167.00 107.00   98
  5  \w   -141.00-115.00   0.50    2.00    --  -86.25-116.00-106.00   52
  6  \w    -86.00 -61.00   0.50    2.00    --  -86.25 167.00 128.00   50
  7  \w     74.00  99.00   0.50    2.00    --  107.75-167.00 107.00   50
  8  \w    101.00 148.00   0.50    2.00    --  107.75 167.00 128.00   94
  9  \w    119.00 146.00   0.50    2.00    --  107.75 116.00 -18.00   54
 10  \w     74.00 109.00   0.50    2.00    --  107.75-116.00-106.00   70
 11  \w    -24.00  25.00   0.50    0.40    --  -48.70  19.00  60.00   98
 12  \w   -119.00 -28.00   0.50    0.40    --  -48.70 -77.00 -90.00  182
 13  \w   -117.00 -79.00   0.50    0.40    --  -48.70-125.00  60.00   76
 14  \w   -117.00 -75.00   0.50    0.40    --  -48.70-125.00 -60.00   84
 15  \w     38.00  79.00   0.50    2.00    --  107.75-100.00 -49.59   82
 16  \w     36.00  61.00   0.50    2.00    --  107.75 -61.00 150.00   50
 17  \w     97.00 175.00   0.50    2.00    --  107.75  15.00  90.00  156
 18  \w    142.00 176.00   0.50    2.00    --  107.75  52.00-111.36   68
 19  \w     45.00  73.00   0.50    2.00    --  107.75-125.00   0.00   56
 20  \w     52.00 105.00   0.50    2.00    --  107.75 -95.00-120.00  106
 21  \w     36.00  70.00   0.50    2.00    --  107.75 -61.00 -30.00   68
 22  \w     79.00 110.00   0.50    2.00    --  107.75-125.00  30.00   62
 23  \w    113.00 139.00   0.50    2.00    --  107.75  30.00 -60.00   52
 24  \w    151.00 178.00   0.50    2.00    --  107.75  30.00 -60.00   54
 25  \w     51.00 102.00   0.50    2.00    --  107.75 -77.00   0.00  102
 26  \w    133.00 168.00   0.50    2.00    --  107.75 125.00-180.00   70
 27  \w     38.00  63.00   0.50    2.00    --  107.75 -77.00  90.00   50
 28  \w    104.00 129.00   0.50    2.00    --  107.75  52.00-111.36   50
 29  \w     79.00 104.00   0.50    2.00    --  107.75 -77.00 120.00   50
 30  \w     65.00 108.00   0.50    2.00    --  107.75-111.00 -20.51   86
 31  \w    106.00 163.00   0.50    2.00    --  107.75  98.00  12.93  114
 32  \w    105.00 152.00   0.50    2.00    --  107.75  15.00-150.00   94
 33  \w     97.00 164.00   0.50    2.00    --  107.75  77.00   0.00  134
 34  \w     40.00 102.00   0.50    2.00    --  107.75 -95.00 120.00  124
 35  \w     97.00 126.00   0.50    2.00    --  107.75  45.00-180.00   58
 36  \w    105.00 151.00   0.50    2.00    --  107.75  30.00 -30.00   92
 37  \w     43.00  71.00   0.50    2.00    --  107.75 -61.00 -60.00   56
 38  \w     79.00 105.00   0.50    2.00    --  107.75 -97.00-121.25   52
 39  \w     47.00  88.00   0.50    2.00    --  107.75 -77.00-180.00   82
 40  \w     50.00  75.00   0.50    2.00    --  107.75 -77.00 120.00   50
 41  \w     36.00  62.00   0.50    2.00    --  107.75 -77.00-120.00   52
 42  \w     44.00  96.00   0.50    2.00    --  107.75 -95.00 150.00  104
 43  \w     82.00 108.00   0.50    2.00    --  107.75-115.00  35.28   52
 44  \w     60.00 106.00   0.50    2.00    --  107.75 -92.00 -96.34   92
 45  \w     76.00 111.00   0.50    2.00    --  107.75-125.00 -30.00   70
 46  \w     74.00 111.00   0.50    2.00    --  107.75 -85.00 -68.22   74
 47  \w     36.00  62.00   0.50    2.00    --  107.75 -61.00  90.00   52
;
_diffrn_measurement_device 'four-circle diffractometer'
_diffrn_measurement_device_type 'XtaLAB Synergy, Dualflex, HyPix'
_diffrn_measurement_method '\w scans'
_diffrn_orient_matrix_type 'CrysAlisPro convention (1999,Acta A55,543-557)'
_diffrn_orient_matrix_UB_11 -0.0356478000
_diffrn_orient_matrix_UB_12 0.0600752000
_diffrn_orient_matrix_UB_13 0.0921076000
_diffrn_orient_matrix_UB_21 -0.0404301000
_diffrn_orient_matrix_UB_22 -0.1147645000
_diffrn_orient_matrix_UB_23 0.0382806000
_diffrn_orient_matrix_UB_31 0.1214894000
_diffrn_orient_matrix_UB_32 -0.0206331000
_diffrn_orient_matrix_UB_33 0.0556518000
_diffrn_radiation_monochromator mirror
_diffrn_radiation_probe x-ray
_diffrn_radiation_type 'Cu K\a'
_diffrn_radiation_wavelength 1.54184
_diffrn_reflns_av_R_equivalents 0.0539
_diffrn_reflns_av_unetI/netI 0.0328
_diffrn_reflns_Laue_measured_fraction_full 1.000
_diffrn_reflns_Laue_measured_fraction_max 0.995
_diffrn_reflns_limit_h_max 14
_diffrn_reflns_limit_h_min -13
_diffrn_reflns_limit_k_max 14
_diffrn_reflns_limit_k_min -14
_diffrn_reflns_limit_l_max 17
_diffrn_reflns_limit_l_min -17
_diffrn_reflns_number 22156
_diffrn_reflns_point_group_measured_fraction_full 1.000
_diffrn_reflns_point_group_measured_fraction_max 0.995
_diffrn_reflns_theta_full 67.684
_diffrn_reflns_theta_max 77.762
_diffrn_reflns_theta_min 3.811
_diffrn_source 'micro-focus sealed X-ray tube'
_diffrn_source_type 'PhotonJet (Cu) X-ray Source'
_exptl_absorpt_coefficient_mu 0.814
_exptl_absorpt_correction_T_max 1.00000
_exptl_absorpt_correction_T_min 0.78483
_exptl_absorpt_correction_type multi-scan
_exptl_absorpt_process_details
;
CrysAlisPro 1.171.42.72a (Rigaku Oxford Diffraction, 2022)
Empirical absorption correction using spherical harmonics,
implemented in SCALE3 ABSPACK scaling algorithm.
;
_exptl_crystal_colour colourless
_exptl_crystal_density_diffrn 1.372
_exptl_crystal_density_method 'not measured'
_exptl_crystal_description block
_exptl_crystal_F_000 808
_exptl_crystal_size_max 0.5
_exptl_crystal_size_mid 0.3
_exptl_crystal_size_min 0.2
_refine_diff_density_max 0.266
_refine_diff_density_min -0.206
_refine_diff_density_rms 0.049
_refine_ls_extinction_method none
_refine_ls_goodness_of_fit_ref 1.031
_refine_ls_hydrogen_treatment mixed
_refine_ls_matrix_type full
_refine_ls_number_parameters 262
_refine_ls_number_reflns 3929
_refine_ls_number_restraints 0
_refine_ls_restrained_S_all 1.031
_refine_ls_R_factor_all 0.0406
_refine_ls_R_factor_gt 0.0390
_refine_ls_shift/su_max 0.000
_refine_ls_shift/su_mean 0.000
_refine_ls_structure_factor_coef Fsqd
_refine_ls_weighting_details 'w=1/[\s^2^(Fo^2^)+(0.0536P)^2^+0.7635P] where P=(Fo^2^+2Fc^2^)/3'
_refine_ls_weighting_scheme calc
_refine_ls_wR_factor_gt 0.1034
_refine_ls_wR_factor_ref 0.1050
_reflns_Friedel_coverage 0.000
_reflns_number_gt 3707
_reflns_number_total 3929
_reflns_threshold_expression 'I > 2\s(I)'
_cod_data_source_file d3ob01136d2.cif
_cod_data_source_block tet-acid-2
_cod_depositor_comments 'Adding full bibliography for 7159539--7159545.cif.'
_cod_database_code 7159540
_shelx_shelxl_version_number 2018/3
_chemical_oxdiff_formula C10H10N2O2
_chemical_oxdiff_usercomment TET-Acid-2
_shelx_space_group_comment
;
The symmetry employed for this shelxl refinement is uniquely defined
by the following loop, which should always be used as a source of
symmetry information in preference to the above space-group names.
They are only intended as comments.
;
_olex2_refinement_description
;
1. Fixed Uiso
 At 1.2 times of:
  All C(H) groups, All C(H,H) groups
 At 1.5 times of:
  All C(H,H,H) groups
2.a Secondary CH2 refined with riding coordinates:
 C2(H2B,H2C), C5(H5A,H5B), C6(H6A,H6B), C7(H7A,H7B), C8(H8A,H8B), C9(H9A,H9B)
2.b Aromatic/amide H refined with riding coordinates:
 C17(H17), C18(H18), C19(H19), C20(H20), C21(H21)
2.c Idealised Me refined as rotating group:
 C15(H15A,H15B,H15C)
;
_olex2_submission_special_instructions 'No special instructions were received'
_oxdiff_exptl_absorpt_empirical_details
;
Empirical correction (ABSPACK) includes:
- Absorption correction using spherical harmonics
- Frame scaling
;
_oxdiff_exptl_absorpt_empirical_full_max 2.673
_oxdiff_exptl_absorpt_empirical_full_min 0.415

loop_
_space_group_symop_operation_xyz
'x, y, z'
'-x, y+1/2, -z+1/2'
'-x, -y, -z'
'x, -y-1/2, z-1/2'

loop_
_atom_site_label
_atom_site_type_symbol
_atom_site_fract_x
_atom_site_fract_y
_atom_site_fract_z
_atom_site_U_iso_or_equiv
_atom_site_adp_type
_atom_site_occupancy
_atom_site_site_symmetry_order
_atom_site_calc_flag
_atom_site_refinement_flags_posn
_atom_site_refinement_flags_adp
_atom_site_refinement_flags_occupancy
_atom_site_disorder_assembly
_atom_site_disorder_group
O1 O 0.92673(7) 0.63820(7) 0.45553(6) 0.0231(2) Uani 1 1 d . . . . .
O2 O 0.52956(7) 0.33714(7) 0.38355(6) 0.01959(19) Uani 1 1 d . . . . .
O3 O 0.35902(7) 0.25296(7) 0.34090(6) 0.0238(2) Uani 1 1 d . . . . .
O4 O 0.57648(7) 0.51950(7) 0.18341(6) 0.02198(19) Uani 1 1 d . . . . .
H4 H 0.6483(18) 0.5519(17) 0.2144(16) 0.049(5) Uiso 1 1 d . . . . .
O5 O 0.27322(8) 0.30873(8) 0.13581(7) 0.0292(2) Uani 1 1 d . . . . .
N1 N 0.76940(8) 0.53906(8) 0.38130(7) 0.0177(2) Uani 1 1 d . . . . .
N2 N 0.76892(8) 0.58960(9) 0.28730(7) 0.0179(2) Uani 1 1 d . . . . .
H2 H 0.7584(15) 0.6640(16) 0.2937(13) 0.033(4) Uiso 1 1 d . . . . .
C1 C 0.85000(10) 0.57088(10) 0.46175(8) 0.0192(2) Uani 1 1 d . . . . .
C2 C 0.81986(10) 0.50646(11) 0.54993(9) 0.0226(3) Uani 1 1 d . . . . .
H2B H 0.788674 0.558692 0.597120 0.027 Uiso 1 1 calc R U . . .
H2C H 0.888967 0.468126 0.584548 0.027 Uiso 1 1 calc R U . . .
C3 C 0.72803(9) 0.41772(10) 0.50992(8) 0.0186(2) Uani 1 1 d . . . . .
C4 C 0.68869(9) 0.46022(9) 0.40443(8) 0.0168(2) Uani 1 1 d . . . . .
C5 C 0.78323(10) 0.29911(10) 0.50042(9) 0.0223(2) Uani 1 1 d . . . . .
H5A H 0.725683 0.247584 0.463910 0.027 Uiso 1 1 calc R U . . .
H5B H 0.848818 0.306271 0.461403 0.027 Uiso 1 1 calc R U . . .
C6 C 0.82601(12) 0.24674(12) 0.60141(10) 0.0290(3) Uani 1 1 d . . . . .
H6A H 0.853171 0.168131 0.591951 0.035 Uiso 1 1 calc R U . . .
H6B H 0.892000 0.291609 0.633778 0.035 Uiso 1 1 calc R U . . .
C7 C 0.73051(12) 0.24449(12) 0.66834(10) 0.0306(3) Uani 1 1 d . . . . .
H7A H 0.668618 0.192178 0.639786 0.037 Uiso 1 1 calc R U . . .
H7B H 0.762073 0.215007 0.734494 0.037 Uiso 1 1 calc R U . . .
C8 C 0.67982(11) 0.36266(12) 0.67977(9) 0.0252(3) Uani 1 1 d . . . . .
H8A H 0.740211 0.413939 0.712604 0.030 Uiso 1 1 calc R U . . .
H8B H 0.617016 0.357998 0.722050 0.030 Uiso 1 1 calc R U . . .
C9 C 0.63248(10) 0.41123(10) 0.57788(8) 0.0204(2) Uani 1 1 d . . . . .
H9A H 0.600827 0.488318 0.586222 0.025 Uiso 1 1 calc R U . . .
H9B H 0.569068 0.362204 0.546773 0.025 Uiso 1 1 calc R U . . .
C10 C 0.59592(9) 0.42085(9) 0.34419(8) 0.0176(2) Uani 1 1 d . . . . .
C11 C 0.43233(10) 0.31550(10) 0.31652(8) 0.0192(2) Uani 1 1 d . . . . .
C12 C 0.44109(10) 0.38078(10) 0.22723(8) 0.0189(2) Uani 1 1 d . . . . .
C13 C 0.54011(9) 0.44597(10) 0.24487(8) 0.0177(2) Uani 1 1 d . . . . .
C14 C 0.35404(10) 0.37572(10) 0.13950(9) 0.0211(2) Uani 1 1 d . . . . .
C15 C 0.36538(11) 0.45329(12) 0.05371(10) 0.0297(3) Uani 1 1 d . . . . .
H15A H 0.431044 0.429125 0.020607 0.045 Uiso 1 1 calc R U . . .
H15B H 0.377835 0.531502 0.077843 0.045 Uiso 1 1 calc R U . . .
H15C H 0.294677 0.449945 0.006578 0.045 Uiso 1 1 calc R U . . .
C16 C 0.86899(9) 0.56501(10) 0.23836(8) 0.0186(2) Uani 1 1 d . . . . .
C17 C 0.93873(10) 0.47087(10) 0.26162(9) 0.0209(2) Uani 1 1 d . . . . .
H17 H 0.924501 0.421263 0.313921 0.025 Uiso 1 1 calc R U . . .
C18 C 1.03010(11) 0.44978(11) 0.20732(9) 0.0251(3) Uani 1 1 d . . . . .
H18 H 1.078337 0.385504 0.222945 0.030 Uiso 1 1 calc R U . . .
C19 C 1.05102(11) 0.52154(13) 0.13104(9) 0.0280(3) Uani 1 1 d . . . . .
H19 H 1.113517 0.506746 0.094547 0.034 Uiso 1 1 calc R U . . .
C20 C 0.98032(11) 0.61547(12) 0.10786(9) 0.0278(3) Uani 1 1 d . . . . .
H20 H 0.994351 0.664656 0.055211 0.033 Uiso 1 1 calc R U . . .
C21 C 0.88930(10) 0.63763(11) 0.16139(9) 0.0233(3) Uani 1 1 d . . . . .
H21 H 0.841133 0.701927 0.145636 0.028 Uiso 1 1 calc R U . . .

loop_
_atom_site_aniso_label
_atom_site_aniso_U_11
_atom_site_aniso_U_22
_atom_site_aniso_U_33
_atom_site_aniso_U_23
_atom_site_aniso_U_13
_atom_site_aniso_U_12
O1 0.0205(4) 0.0245(4) 0.0234(4) -0.0011(3) -0.0004(3) -0.0047(3)
O2 0.0207(4) 0.0207(4) 0.0164(4) 0.0012(3) -0.0013(3) -0.0048(3)
O3 0.0252(4) 0.0244(4) 0.0212(4) -0.0006(3) 0.0011(3) -0.0080(3)
O4 0.0212(4) 0.0258(4) 0.0179(4) 0.0041(3) -0.0018(3) -0.0050(3)
O5 0.0269(4) 0.0315(5) 0.0264(5) 0.0050(4) -0.0071(3) -0.0099(4)
N1 0.0178(4) 0.0203(5) 0.0143(4) 0.0017(4) -0.0008(3) -0.0015(4)
N2 0.0190(5) 0.0189(5) 0.0153(4) 0.0032(4) 0.0007(3) 0.0002(4)
C1 0.0184(5) 0.0211(5) 0.0172(5) -0.0016(4) -0.0012(4) 0.0006(4)
C2 0.0219(6) 0.0286(6) 0.0162(5) 0.0011(5) -0.0021(4) -0.0042(5)
C3 0.0181(5) 0.0214(6) 0.0153(5) 0.0007(4) -0.0013(4) 0.0000(4)
C4 0.0178(5) 0.0164(5) 0.0162(5) 0.0000(4) 0.0017(4) 0.0022(4)
C5 0.0237(6) 0.0232(6) 0.0205(6) 0.0041(4) 0.0040(4) 0.0043(4)
C6 0.0285(6) 0.0325(7) 0.0262(6) 0.0116(5) 0.0046(5) 0.0084(5)
C7 0.0315(7) 0.0342(7) 0.0265(6) 0.0128(5) 0.0058(5) 0.0035(5)
C8 0.0248(6) 0.0343(7) 0.0165(5) 0.0033(5) 0.0022(4) -0.0012(5)
C9 0.0197(5) 0.0248(6) 0.0165(5) -0.0005(4) 0.0011(4) 0.0011(4)
C10 0.0192(5) 0.0171(5) 0.0163(5) 0.0008(4) 0.0022(4) -0.0002(4)
C11 0.0203(5) 0.0195(5) 0.0171(5) -0.0037(4) -0.0007(4) -0.0009(4)
C12 0.0191(5) 0.0201(5) 0.0172(5) -0.0014(4) 0.0006(4) -0.0006(4)
C13 0.0185(5) 0.0189(5) 0.0153(5) -0.0011(4) 0.0005(4) 0.0014(4)
C14 0.0203(5) 0.0232(6) 0.0188(5) -0.0012(4) -0.0008(4) -0.0013(4)
C15 0.0273(6) 0.0393(7) 0.0204(6) 0.0057(5) -0.0050(5) -0.0089(5)
C16 0.0171(5) 0.0221(5) 0.0157(5) -0.0032(4) -0.0013(4) -0.0029(4)
C17 0.0220(5) 0.0232(6) 0.0164(5) -0.0013(4) -0.0022(4) -0.0012(4)
C18 0.0230(6) 0.0297(6) 0.0210(6) -0.0069(5) -0.0037(4) 0.0041(5)
C19 0.0209(6) 0.0424(8) 0.0205(6) -0.0068(5) 0.0016(4) -0.0003(5)
C20 0.0257(6) 0.0370(7) 0.0208(6) 0.0025(5) 0.0030(5) -0.0050(5)
C21 0.0224(6) 0.0254(6) 0.0216(6) 0.0022(5) 0.0007(4) -0.0012(5)

loop_
_atom_type_symbol
_atom_type_description
_atom_type_scat_dispersion_real
_atom_type_scat_dispersion_imag
_atom_type_scat_source
C C 0.0181 0.0091 'International Tables Vol C Tables 4.2.6.8 and 6.1.1.4'
H H 0.0000 0.0000 'International Tables Vol C Tables 4.2.6.8 and 6.1.1.4'
N N 0.0311 0.0180 'International Tables Vol C Tables 4.2.6.8 and 6.1.1.4'
O O 0.0492 0.0322 'International Tables Vol C Tables 4.2.6.8 and 6.1.1.4'

loop_
_geom_angle_atom_site_label_1
_geom_angle_atom_site_label_2
_geom_angle_atom_site_label_3
_geom_angle
_geom_angle_site_symmetry_1
_geom_angle_site_symmetry_3
_geom_angle_publ_flag
C11 O2 C10 109.00(9) . . ?
C13 O4 H4 108.4(12) . . ?
C1 N1 N2 121.37(9) . . ?
C4 N1 N2 124.27(9) . . ?
C4 N1 C1 114.27(9) . . ?
N1 N2 H2 108.1(11) . . ?
N1 N2 C16 115.03(9) . . ?
C16 N2 H2 111.8(11) . . ?
O1 C1 N1 123.54(11) . . ?
O1 C1 C2 129.80(10) . . ?
N1 C1 C2 106.66(9) . . ?
C1 C2 H2B 110.4 . . ?
C1 C2 H2C 110.4 . . ?
C1 C2 C3 106.44(9) . . ?
H2B C2 H2C 108.6 . . ?
C3 C2 H2B 110.4 . . ?
C3 C2 H2C 110.4 . . ?
C2 C3 C5 110.98(9) . . ?
C4 C3 C2 102.83(9) . . ?
C4 C3 C5 107.09(9) . . ?
C4 C3 C9 115.04(9) . . ?
C9 C3 C2 110.32(9) . . ?
C9 C3 C5 110.34(9) . . ?
N1 C4 C3 107.32(9) . . ?
C10 C4 N1 127.36(10) . . ?
C10 C4 C3 125.18(10) . . ?
C3 C5 H5A 109.1 . . ?
C3 C5 H5B 109.1 . . ?
H5A C5 H5B 107.9 . . ?
C6 C5 C3 112.30(10) . . ?
C6 C5 H5A 109.1 . . ?
C6 C5 H5B 109.1 . . ?
C5 C6 H6A 109.4 . . ?
C5 C6 H6B 109.4 . . ?
H6A C6 H6B 108.0 . . ?
C7 C6 C5 111.17(10) . . ?
C7 C6 H6A 109.4 . . ?
C7 C6 H6B 109.4 . . ?
C6 C7 H7A 109.3 . . ?
C6 C7 H7B 109.3 . . ?
H7A C7 H7B 108.0 . . ?
C8 C7 C6 111.59(11) . . ?
C8 C7 H7A 109.3 . . ?
C8 C7 H7B 109.3 . . ?
C7 C8 H8A 109.6 . . ?
C7 C8 H8B 109.6 . . ?
C7 C8 C9 110.28(10) . . ?
H8A C8 H8B 108.1 . . ?
C9 C8 H8A 109.6 . . ?
C9 C8 H8B 109.6 . . ?
C3 C9 H9A 109.5 . . ?
C3 C9 H9B 109.5 . . ?
C8 C9 C3 110.73(9) . . ?
C8 C9 H9A 109.5 . . ?
C8 C9 H9B 109.5 . . ?
H9A C9 H9B 108.1 . . ?
O2 C10 C13 107.00(9) . . ?
C4 C10 O2 116.67(10) . . ?
C4 C10 C13 136.27(11) . . ?
O2 C11 C12 108.27(9) . . ?
O3 C11 O2 118.86(10) . . ?
O3 C11 C12 132.84(10) . . ?
C11 C12 C14 122.90(10) . . ?
C13 C12 C11 107.12(10) . . ?
C13 C12 C14 129.95(11) . . ?
O4 C13 C10 125.65(10) . . ?
O4 C13 C12 125.95(10) . . ?
C12 C13 C10 108.40(10) . . ?
O5 C14 C12 120.72(11) . . ?
O5 C14 C15 120.16(10) . . ?
C12 C14 C15 119.13(10) . . ?
C14 C15 H15A 109.5 . . ?
C14 C15 H15B 109.5 . . ?
C14 C15 H15C 109.5 . . ?
H15A C15 H15B 109.5 . . ?
H15A C15 H15C 109.5 . . ?
H15B C15 H15C 109.5 . . ?
C17 C16 N2 122.76(10) . . ?
C17 C16 C21 120.52(11) . . ?
C21 C16 N2 116.62(10) . . ?
C16 C17 H17 120.4 . . ?
C16 C17 C18 119.25(11) . . ?
C18 C17 H17 120.4 . . ?
C17 C18 H18 119.7 . . ?
C19 C18 C17 120.60(12) . . ?
C19 C18 H18 119.7 . . ?
C18 C19 H19 120.1 . . ?
C18 C19 C20 119.79(12) . . ?
C20 C19 H19 120.1 . . ?
C19 C20 H20 119.9 . . ?
C21 C20 C19 120.22(12) . . ?
C21 C20 H20 119.9 . . ?
C16 C21 H21 120.2 . . ?
C20 C21 C16 119.61(12) . . ?
C20 C21 H21 120.2 . . ?

loop_
_geom_bond_atom_site_label_1
_geom_bond_atom_site_label_2
_geom_bond_distance
_geom_bond_site_symmetry_2
_geom_bond_publ_flag
O1 C1 1.2069(15) . ?
O2 C10 1.4001(14) . ?
O2 C11 1.3869(13) . ?
O3 C11 1.2067(15) . ?
O4 H4 0.97(2) . ?
O4 C13 1.3095(14) . ?
O5 C14 1.2257(15) . ?
N1 N2 1.4081(13) . ?
N1 C1 1.4003(14) . ?
N1 C4 1.3865(15) . ?
N2 H2 0.888(19) . ?
N2 C16 1.4467(15) . ?
C1 C2 1.4969(16) . ?
C2 H2B 0.9900 . ?
C2 H2C 0.9900 . ?
C2 C3 1.5447(16) . ?
C3 C4 1.5324(15) . ?
C3 C5 1.5476(16) . ?
C3 C9 1.5396(16) . ?
C4 C10 1.3545(16) . ?
C5 H5A 0.9900 . ?
C5 H5B 0.9900 . ?
C5 C6 1.5289(16) . ?
C6 H6A 0.9900 . ?
C6 H6B 0.9900 . ?
C6 C7 1.5276(18) . ?
C7 H7A 0.9900 . ?
C7 H7B 0.9900 . ?
C7 C8 1.5247(19) . ?
C8 H8A 0.9900 . ?
C8 H8B 0.9900 . ?
C8 C9 1.5343(16) . ?
C9 H9A 0.9900 . ?
C9 H9B 0.9900 . ?
C10 C13 1.4528(15) . ?
C11 C12 1.4500(16) . ?
C12 C13 1.3833(16) . ?
C12 C14 1.4670(15) . ?
C14 C15 1.4988(17) . ?
C15 H15A 0.9800 . ?
C15 H15B 0.9800 . ?
C15 H15C 0.9800 . ?
C16 C17 1.3862(17) . ?
C16 C21 1.3934(17) . ?
C17 H17 0.9500 . ?
C17 C18 1.3957(18) . ?
C18 H18 0.9500 . ?
C18 C19 1.382(2) . ?
C19 H19 0.9500 . ?
C19 C20 1.390(2) . ?
C20 H20 0.9500 . ?
C20 C21 1.3881(18) . ?
C21 H21 0.9500 . ?

loop_
_geom_hbond_atom_site_label_D
_geom_hbond_atom_site_label_H
_geom_hbond_atom_site_label_A
_geom_hbond_distance_DH
_geom_hbond_distance_HA
_geom_hbond_distance_DA
_geom_hbond_angle_DHA
_geom_hbond_site_symmetry_A
_geom_hbond_publ_flag
O4 H4 N1 0.97(2) 2.52(2) 3.2909(12) 136.4(16) . yes
O4 H4 N2 0.97(2) 1.68(2) 2.6317(13) 168.1(19) . yes
N2 H2 O3 0.888(19) 2.384(18) 2.8794(13) 115.5(14) 2_655 yes
N2 H2 O5 0.888(19) 2.009(19) 2.8441(14) 156.2(16) 2_655 yes

loop_
_geom_torsion_atom_site_label_1
_geom_torsion_atom_site_label_2
_geom_torsion_atom_site_label_3
_geom_torsion_atom_site_label_4
_geom_torsion
_geom_torsion_site_symmetry_1
_geom_torsion_site_symmetry_2
_geom_torsion_site_symmetry_3
_geom_torsion_site_symmetry_4
_geom_torsion_publ_flag
O1 C1 C2 C3 -170.04(12) . . . . ?
O2 C10 C13 O4 -179.49(10) . . . . ?
O2 C10 C13 C12 1.69(12) . . . . ?
O2 C11 C12 C13 -3.71(13) . . . . ?
O2 C11 C12 C14 178.29(10) . . . . ?
O3 C11 C12 C13 174.22(13) . . . . ?
O3 C11 C12 C14 -3.8(2) . . . . ?
N1 N2 C16 C17 22.07(15) . . . . ?
N1 N2 C16 C21 -161.52(10) . . . . ?
N1 C1 C2 C3 10.09(13) . . . . ?
N1 C4 C10 O2 177.26(10) . . . . ?
N1 C4 C10 C13 -5.7(2) . . . . ?
N2 N1 C1 O1 -3.73(17) . . . . ?
N2 N1 C1 C2 176.15(10) . . . . ?
N2 N1 C4 C3 173.96(9) . . . . ?
N2 N1 C4 C10 -1.96(18) . . . . ?
N2 C16 C17 C18 176.57(10) . . . . ?
N2 C16 C21 C20 -176.65(11) . . . . ?
C1 N1 N2 C16 66.28(13) . . . . ?
C1 N1 C4 C3 -9.64(13) . . . . ?
C1 N1 C4 C10 174.44(11) . . . . ?
C1 C2 C3 C4 -14.98(12) . . . . ?
C1 C2 C3 C5 99.23(11) . . . . ?
C1 C2 C3 C9 -138.15(10) . . . . ?
C2 C3 C4 N1 14.89(12) . . . . ?
C2 C3 C4 C10 -169.08(11) . . . . ?
C2 C3 C5 C6 68.70(13) . . . . ?
C2 C3 C9 C8 -66.86(13) . . . . ?
C3 C4 C10 O2 2.03(17) . . . . ?
C3 C4 C10 C13 179.03(12) . . . . ?
C3 C5 C6 C7 53.32(15) . . . . ?
C4 N1 N2 C16 -117.56(11) . . . . ?
C4 N1 C1 O1 179.75(11) . . . . ?
C4 N1 C1 C2 -0.37(13) . . . . ?
C4 C3 C5 C6 -179.79(10) . . . . ?
C4 C3 C9 C8 177.39(10) . . . . ?
C4 C10 C13 O4 3.3(2) . . . . ?
C4 C10 C13 C12 -175.50(13) . . . . ?
C5 C3 C4 N1 -102.12(10) . . . . ?
C5 C3 C4 C10 73.91(14) . . . . ?
C5 C3 C9 C8 56.12(13) . . . . ?
C5 C6 C7 C8 -55.23(16) . . . . ?
C6 C7 C8 C9 57.84(14) . . . . ?
C7 C8 C9 C3 -58.38(13) . . . . ?
C9 C3 C4 N1 134.85(10) . . . . ?
C9 C3 C4 C10 -49.12(15) . . . . ?
C9 C3 C5 C6 -53.90(13) . . . . ?
C10 O2 C11 O3 -173.44(10) . . . . ?
C10 O2 C11 C12 4.83(12) . . . . ?
C11 O2 C10 C4 173.78(10) . . . . ?
C11 O2 C10 C13 -4.05(12) . . . . ?
C11 C12 C13 O4 -177.62(11) . . . . ?
C11 C12 C13 C10 1.19(13) . . . . ?
C11 C12 C14 O5 -5.28(18) . . . . ?
C11 C12 C14 C15 175.07(11) . . . . ?
C13 C12 C14 O5 177.20(12) . . . . ?
C13 C12 C14 C15 -2.4(2) . . . . ?
C14 C12 C13 O4 0.2(2) . . . . ?
C14 C12 C13 C10 179.01(12) . . . . ?
C16 C17 C18 C19 -0.13(18) . . . . ?
C17 C16 C21 C20 -0.16(17) . . . . ?
C17 C18 C19 C20 -0.19(18) . . . . ?
C18 C19 C20 C21 0.33(19) . . . . ?
C19 C20 C21 C16 -0.16(19) . . . . ?
C21 C16 C17 C18 0.30(17) . . . . ?
